data_2007112
loop_
_publ_author_name
'Yi Wang'
'Helen Stoeckli-Evans'

_publ_section_title Diaquabis(5-methoxycarbonyl-3,6-dimethylpyrazine-2-carboxylato-<i>N</i>^1^,<i>O</i>)copper(II)
_journal_issue 3
_journal_name_full 'Acta Crystallographica Section C'
_journal_page_first 306
_journal_page_last 308
_journal_paper_doi 10.1107/S0108270197015643
_journal_volume 54
_journal_year 1998
_chemical_formula_iupac '[Cu (C9 H9 N2 O4)2 (H2 O)2]'
_chemical_formula_moiety 'C18 H22 Cu N4 O10'
_chemical_formula_sum 'C18 H22 Cu N4 O10'
_chemical_formula_weight 517.94
_chemical_name_systematic ?
_space_group_IT_number 14
_symmetry_cell_setting monoclinic
_symmetry_space_group_name_Hall '-P 2ybc'
_symmetry_space_group_name_H-M 'P 1 21/c 1'
_audit_creation_method SHELXL
_cell_angle_alpha 90
_cell_angle_beta 103.640(10)
_cell_angle_gamma 90
_cell_formula_units_Z 2
_cell_length_a 8.9070(10)
_cell_length_b 10.042(2)
_cell_length_c 11.927(2)
_cell_measurement_reflns_used 19
_cell_measurement_temperature 295(2)
_cell_measurement_theta_max 19.5
_cell_measurement_theta_min 14.0
_cell_volume 1036.7(3)
_computing_cell_refinement DIF4
_computing_data_collection 'DIF4 (Stoe & Cie, 1995)'
_computing_data_reduction 'REDU4 (Stoe & Cie, 1996)'
_computing_molecular_graphics 'PLATON/PLUTON (Spek, 1990)'
_computing_publication_material SHELXL93
_computing_structure_refinement 'SHELXL93 (Sheldrick, 1993)'
_computing_structure_solution 'SHELXS86 (Sheldrick, 1990)'
_diffrn_ambient_temperature 295(2)
_diffrn_measurement_device 'Stoe AED2 four-circle'
_diffrn_measurement_method \w/2\q
_diffrn_radiation_monochromator graphite
_diffrn_radiation_source 'fine-focus sealed tube'
_diffrn_radiation_type MoK\a
_diffrn_radiation_wavelength 0.71073
_diffrn_reflns_av_R_equivalents 0.0000
_diffrn_reflns_av_sigmaI/netI 0.0636
_diffrn_reflns_limit_h_max 9
_diffrn_reflns_limit_h_min -9
_diffrn_reflns_limit_k_max 10
_diffrn_reflns_limit_k_min 0
_diffrn_reflns_limit_l_max 12
_diffrn_reflns_limit_l_min 0
_diffrn_reflns_number 1356
_diffrn_reflns_theta_max 22.51
_diffrn_reflns_theta_min 2.35
_diffrn_standards_decay_% 1.5
_diffrn_standards_interval_time 60
_diffrn_standards_number 2
_exptl_absorpt_coefficient_mu 1.097
_exptl_absorpt_correction_type none
_exptl_crystal_colour 'pale green/blue'
_exptl_crystal_density_diffrn 1.659
_exptl_crystal_density_method none
_exptl_crystal_description lozenge
_exptl_crystal_F_000 534
_exptl_crystal_size_max 0.30
_exptl_crystal_size_mid 0.11
_exptl_crystal_size_min 0.11
_refine_diff_density_max 0.274
_refine_diff_density_min -0.304
_refine_ls_extinction_coef 0.0010(11)
_refine_ls_extinction_method 'SHELXL93 (Sheldrick, 1993)'
_refine_ls_goodness_of_fit_all 1.144
_refine_ls_goodness_of_fit_obs 1.131
_refine_ls_hydrogen_treatment 'H atoms: see below'
_refine_ls_matrix_type full
_refine_ls_number_parameters 163
_refine_ls_number_reflns 1352
_refine_ls_number_restraints 0
_refine_ls_restrained_S_all 1.161
_refine_ls_restrained_S_obs 1.131
_refine_ls_R_factor_all 0.101
_refine_ls_R_factor_obs .045
_refine_ls_shift/esd_max -0.001
_refine_ls_shift/esd_mean 0.000
_refine_ls_structure_factor_coef Fsqd
_refine_ls_weighting_details 'w = 1/[\s^2^(Fo^2^)+(0.0382P)^2^+1.6057P] where P = (Fo^2^+2Fc^2^)/3'
_refine_ls_weighting_scheme calc
_refine_ls_wR_factor_all 0.116
_refine_ls_wR_factor_obs .089
_reflns_number_observed 893
_reflns_number_total 1356
_reflns_observed_criterion >2sigma(I)
_cod_data_source_file mu1367.cif
_cod_data_source_block cul1mee
_cod_depositor_comments
;
The following automatic conversions were performed:

'_refine_ls_weighting_scheme' value 'calc w =
1/[\s^2^(Fo^2^)+(0.0382P)^2^+1.6057P] where P = (Fo^2^+2Fc^2^)/3' was
changed to 'calc'. New tag '_refine_ls_weighting_details' was
created. The value of the new tag was set to 'w =
1/[\s^2^(Fo^2^)+(0.0382P)^2^+1.6057P] where P = (Fo^2^+2Fc^2^)/3'.

Automatic conversion script
Id: cif_fix_values 3143 2015-03-26 13:38:13Z robertas 
;
_cod_original_sg_symbol_H-M 'P 21/c'
_cod_database_code 2007112
_cod_database_fobs_code 2007112

loop_
_symmetry_equiv_pos_as_xyz
'x, y, z'
'-x, y+1/2, -z+1/2'
'-x, -y, -z'
'x, -y-1/2, z-1/2'

loop_
_atom_site_aniso_label
_atom_site_aniso_U_11
_atom_site_aniso_U_22
_atom_site_aniso_U_33
_atom_site_aniso_U_12
_atom_site_aniso_U_13
_atom_site_aniso_U_23
Cu1 .0266(5) .0436(6) .0427(6) .0048(6) -.0025(4) -.0166(6)
OW1 .056(4) .079(4) .057(4) .004(4) .014(3) .014(3)
N1 .026(2) .023(2) .028(2) -.001(2) .003(2) .001(2)
N2 .028(2) .024(2) .032(2) .000(2) .005(2) .000(2)
O1 .047(3) .075(4) .076(3) .010(3) -.011(2) -.046(3)
O2 .035(2) .070(3) .070(3) .017(2) -.018(2) -.032(3)
O3 .028(2) .058(3) .053(3) .011(2) -.007(2) -.024(2)
O4 .039(2) .071(3) .056(3) .009(2) .000(2) -.036(3)
C1 .026(2) .027(3) .027(2) .002(3) .002(2) .001(3)
C2 .028(3) .027(3) .025(3) .003(2) .001(2) .005(2)
C3 .033(3) .021(3) .026(3) .007(2) .010(2) .002(2)
C4 .027(3) .022(3) .031(3) -.001(3) .004(2) -.002(2)
C5 .035(3) .046(3) .032(3) .007(3) .003(2) -.008(3)
C6 .026(3) .035(3) .035(3) -.002(3) .004(2) .003(4)
C7 .043(4) .104(7) .087(5) .016(4) -.034(3) -.045(5)
C8 .036(3) .042(4) .036(3) .007(3) .005(3) -.003(3)
C9 .036(3) .034(3) .033(3) .001(3) .008(3) -.007(3)

loop_
_atom_site_label
_atom_site_fract_x
_atom_site_fract_y
_atom_site_fract_z
_atom_site_U_iso_or_equiv
_atom_site_thermal_displace_type
_atom_site_calc_flag
_atom_site_refinement_flags
_atom_site_occupancy
_atom_site_disorder_group
_atom_site_type_symbol
Cu1 .0000 .0000 .0000 .0394(4) Uani d S 1 . Cu
OW1 -.0765(9) -.1726(6) .1232(5) .064(2) Uani d . 1 . O
H11 -.151(10) -.163(10) .126(8) .09(4) Uiso d . 1 . H
H12 -.015(11) -.188(10) .177(8) .10(4) Uiso d . 1 . H
N1 -.2350(5) .0542(4) -.0707(3) .0265(10) Uani d . 1 . N
N2 -.5414(5) .1272(4) -.1043(4) .0281(10) Uani d . 1 . N
O1 -.6057(5) -.1018(5) -.3320(4) .070(2) Uani d . 1 . O
O2 -.7439(5) .0657(5) -.2918(4) .0635(14) Uani d . 1 . O
O3 -.0210(4) .1362(4) .1052(3) .0488(12) Uani d . 1 . O
O4 -.1775(5) .2692(5) .1700(4) .0575(13) Uani d . 1 . O
C1 -.3379(5) .0105(6) -.1650(4) .0273(11) Uani d . 1 . C
C2 -.4934(6) .0469(5) -.1774(4) .0274(13) Uani d . 1 . C
C3 -.4371(6) .1786(5) -.0154(4) .0262(12) Uani d . 1 . C
C4 -.2818(6) .1383(5) .0024(4) .0273(12) Uani d . 1 . C
C5 -.2796(6) -.0698(6) -.2510(4) .0384(14) Uani d . 1 . C
H5A -.335(3) -.046(3) -.3275(5) .058 Uiso calc R 1 . H
H5B -.295(4) -.1628(6) -.2382(19) .058 Uiso calc R 1 . H
H5C -.1715(11) -.052(3) -.243(2) .058 Uiso calc R 1 . H
C6 -.6177(5) -.0062(7) -.2760(4) .0325(12) Uani d . 1 . C
C7 -.8715(7) .0229(9) -.3851(6) .086(3) Uani d . 1 . C
H7A -.958(3) .082(4) -.390(3) .129 Uiso calc R 1 . H
H7B -.901(5) -.066(2) -.370(3) .129 Uiso calc R 1 . H
H7C -.840(2) .025(6) -.4567(9) .129 Uiso calc R 1 . H
C8 -.4973(6) .2761(6) .0578(5) .0385(15) Uani d . 1 . C
H8A -.461(3) .3638(8) .046(2) .058 Uiso calc R 1 . H
H8B -.461(3) .252(2) .1376(5) .058 Uiso calc R 1 . H
H8C -.6082(6) .275(3) .037(2) .058 Uiso calc R 1 . H
C9 -.1525(7) .1856(6) .1014(5) .0344(14) Uani d . 1 . C

loop_
_atom_type_symbol
_atom_type_description
_atom_type_scat_dispersion_real
_atom_type_scat_dispersion_imag
_atom_type_scat_source
C C 0.0033 0.0016 'International Tables Vol C Tables 4.2.6.8 and 6.1.1.4'
H H 0.0000 0.0000 'International Tables Vol C Tables 4.2.6.8 and 6.1.1.4'
N N 0.0061 0.0033 'International Tables Vol C Tables 4.2.6.8 and 6.1.1.4'
O O 0.0106 0.0060 'International Tables Vol C Tables 4.2.6.8 and 6.1.1.4'
Cu Cu 0.2630 1.2660 'International Tables Vol C Tables 4.2.6.8 and 6.1.1.4'

loop_
_geom_angle_atom_site_label_1
_geom_angle_atom_site_label_2
_geom_angle_atom_site_label_3
_geom_angle_site_symmetry_1
_geom_angle_site_symmetry_3
_geom_angle
_geom_angle_publ_flag
O3 Cu1 O3 3 . 180.0 n
O3 Cu1 N1 3 . 99.4(2) n
O3 Cu1 N1 . . 80.6(2) yes
O3 Cu1 N1 3 3 80.6(2) no
O3 Cu1 N1 . 3 99.4(2) no
N1 Cu1 N1 . 3 180.0 n
O3 Cu1 OW1 3 3 91.6(2) no
O3 Cu1 OW1 . 3 88.4(2) n
N1 Cu1 OW1 . 3 88.2(2) n
N1 Cu1 OW1 3 3 91.8(2) no
O3 Cu1 OW1 3 . 88.4(2) no
O3 Cu1 OW1 . . 91.6(2) yes
N1 Cu1 OW1 . . 91.8(2) yes
N1 Cu1 OW1 3 . 88.2(2) no
OW1 Cu1 OW1 3 . 180.0 n
C1 N1 C4 . . 119.4(4) n
C1 N1 Cu1 . . 131.2(4) n
C4 N1 Cu1 . . 109.1(3) n
C2 N2 C3 . . 118.9(4) n
C6 O2 C7 . . 115.8(5) n
C9 O3 Cu1 . . 119.7(3) n
N1 C1 C2 . . 117.6(5) n
N1 C1 C5 . . 118.1(4) n
C2 C1 C5 . . 124.3(4) n
N2 C2 C1 . . 123.4(5) n
N2 C2 C6 . . 115.8(5) n
C1 C2 C6 . . 120.9(5) n
N2 C3 C4 . . 118.8(4) n
N2 C3 C8 . . 116.0(4) n
C4 C3 C8 . . 125.2(5) n
N1 C4 C3 . . 121.7(4) n
N1 C4 C9 . . 113.9(4) n
C3 C4 C9 . . 124.4(5) n
O1 C6 O2 . . 123.5(5) n
O1 C6 C2 . . 125.2(5) n
O2 C6 C2 . . 111.3(5) n
O4 C9 O3 . . 123.8(5) n
O4 C9 C4 . . 120.6(5) n
O3 C9 C4 . . 115.6(5) n

loop_
_geom_bond_atom_site_label_1
_geom_bond_atom_site_label_2
_geom_bond_site_symmetry_2
_geom_bond_distance
_geom_bond_publ_flag
Cu1 O3 3 1.895(4) no
Cu1 O3 . 1.895(4) yes
Cu1 N1 . 2.135(4) yes
Cu1 N1 3 2.135(4) no
Cu1 OW1 3 2.470(6) no
Cu1 OW1 . 2.470(6) yes
N1 C1 . 1.346(6) n
N1 C4 . 1.349(6) n
N2 C2 . 1.330(6) n
N2 C3 . 1.338(6) n
O1 C6 . 1.188(7) n
O2 C6 . 1.312(7) n
O2 C7 . 1.456(7) n
O3 C9 . 1.263(6) n
O4 C9 . 1.229(6) n
C1 C2 . 1.406(7) n
C1 C5 . 1.491(7) n
C2 C6 . 1.510(7) n
C3 C4 . 1.408(7) n
C3 C8 . 1.493(7) n
C4 C9 . 1.518(7) n

loop_
_geom_torsion_atom_site_label_1
_geom_torsion_atom_site_label_2
_geom_torsion_atom_site_label_3
_geom_torsion_atom_site_label_4
_geom_torsion_site_symmetry_1
_geom_torsion
O3 Cu1 N1 C1 3 -2.8(5)
O3 Cu1 N1 C1 . 177.2(5)
N1 Cu1 N1 C1 3 -27.(13)
OW1 Cu1 N1 C1 3 88.6(5)
OW1 Cu1 N1 C1 . -91.4(5)
O3 Cu1 N1 C4 3 171.0(3)
O3 Cu1 N1 C4 . -9.0(3)
N1 Cu1 N1 C4 3 147.(13)
OW1 Cu1 N1 C4 3 -97.7(3)
OW1 Cu1 N1 C4 . 82.3(3)
O3 Cu1 O3 C9 3 -141.(2)
N1 Cu1 O3 C9 . 8.2(5)
N1 Cu1 O3 C9 3 -171.8(5)
OW1 Cu1 O3 C9 3 96.6(5)
OW1 Cu1 O3 C9 . -83.4(5)
C4 N1 C1 C2 . -5.1(7)
Cu1 N1 C1 C2 . 168.1(4)
C4 N1 C1 C5 . 173.2(5)
Cu1 N1 C1 C5 . -13.6(7)
C3 N2 C2 C1 . 1.4(7)
C3 N2 C2 C6 . -179.6(5)
N1 C1 C2 N2 . 3.6(8)
C5 C1 C2 N2 . -174.6(5)
N1 C1 C2 C6 . -175.4(5)
C5 C1 C2 C6 . 6.4(8)
C2 N2 C3 C4 . -4.6(7)
C2 N2 C3 C8 . 175.3(5)
C1 N1 C4 C3 . 2.0(7)
Cu1 N1 C4 C3 . -172.6(4)
C1 N1 C4 C9 . -176.8(5)
Cu1 N1 C4 C9 . 8.6(5)
N2 C3 C4 N1 . 3.0(8)
C8 C3 C4 N1 . -176.9(5)
N2 C3 C4 C9 . -178.3(5)
C8 C3 C4 C9 . 1.8(8)
C7 O2 C6 O1 . -0.9(10)
C7 O2 C6 C2 . -180.0(6)
N2 C2 C6 O1 . -160.3(6)
C1 C2 C6 O1 . 18.8(9)
N2 C2 C6 O2 . 18.8(7)
C1 C2 C6 O2 . -162.1(5)
Cu1 O3 C9 O4 . 176.2(5)
Cu1 O3 C9 C4 . -5.7(7)
N1 C4 C9 O4 . 175.3(5)
C3 C4 C9 O4 . -3.5(9)
N1 C4 C9 O3 . -3.0(7)
C3 C4 C9 O3 . 178.2(5)
